data_9001829
loop_
_publ_author_name
'Della Ventura, G.'
'Robert, J.-L.'
'Raudsepp, M.'
'Hawthorne, F. C.'
'Welch, M. D.'

_publ_section_title
;Site occupancies in synthetic monoclinic amphiboles: Rietveld structure
 refinement and infrared spectroscopy of (nickel, magnesium,
 cobalt)-richterite Sample: Co100
;
_journal_name_full 'American Mineralogist'
_journal_page_first 291
_journal_page_last 301
_journal_volume 82
_journal_year 1997
_chemical_formula_sum 'Ca0.94 Co5 Na3.06 O24 Si8'
_chemical_name_mineral Richterite
_space_group_IT_number 12
_symmetry_space_group_name_Hall '-C 2y'
_symmetry_space_group_name_H-M 'C 1 2/m 1'
_cell_angle_alpha 90
_cell_angle_beta 104.261
_cell_angle_gamma 90
_cell_length_a 9.9724
_cell_length_b 18.069
_cell_length_c 5.2775
_cell_formula_units_Z 2
_cell_volume 921.654
_database_code_amcsd 0001885
_exptl_crystal_density_diffrn 3.644
_cod_original_formula_sum 'Si8 Co5 Ca.94 Na3.06 O24'
_cod_database_code 9001829

loop_
_space_group_symop_operation_xyz
x,y,z
1/2+x,1/2+y,z
x,-y,z
1/2+x,1/2-y,z
-x,y,-z
1/2-x,1/2+y,-z
-x,-y,-z
1/2-x,1/2-y,-z

loop_
_atom_site_label
_atom_site_fract_x
_atom_site_fract_y
_atom_site_fract_z
_atom_site_occupancy
Si1 0.28010 0.08360 0.28850 1.00000
Si2 0.29060 0.16940 0.81250 1.00000
Co1 0.00000 0.08950 0.50000 1.00000
Co2 0.00000 0.17970 0.00000 1.00000
Co3 0.00000 0.00000 0.00000 1.00000
Ca4 0.00000 0.27510 0.50000 0.47000
Na4 0.00000 0.27510 0.50000 0.53000
NaA 0.00000 0.48050 0.00000 1.00000
O1 0.11210 0.08760 0.21740 1.00000
O2 0.12510 0.17460 0.72530 1.00000
O3 0.11450 0.00000 0.70190 1.00000
O4 0.36000 0.24590 0.77460 1.00000
O5 0.35080 0.12900 0.09450 1.00000
O6 0.34280 0.11400 0.58730 1.00000
O7 0.34630 0.00000 0.31040 1.00000

loop_
_cod_related_entry_id
_cod_related_entry_database
_cod_related_entry_code
1 AMCSD 0001885
